data_2103942
loop_
_publ_author_name
'Turowska-Tyrk, Ilona'

_publ_section_title
;
 Monitoring structural transformations in crystals. 5. A topotactic [2
 + 2]-photodimerization reaction
;
_journal_issue 5
_journal_name_full 'Acta Crystallographica Section B'
_journal_page_first 670
_journal_page_last 675
_journal_paper_doi 10.1107/S0108768103014484
_journal_volume 59
_journal_year 2003
_chemical_formula_sum 'C19 H17 Cl O'
_chemical_formula_weight 296.78
_chemical_name_systematic
;
 ?
;
_space_group_IT_number 14
_symmetry_cell_setting monoclinic
_symmetry_space_group_name_Hall '-P 2ybc'
_symmetry_space_group_name_H-M 'P 1 21/c 1'
_atom_sites_solution_hydrogens geom
_atom_sites_solution_primary direct
_atom_sites_solution_secondary difmap
_audit_creation_method SHELXL-97
_cell_angle_alpha 90.00
_cell_angle_beta 104.56(3)
_cell_angle_gamma 90.00
_cell_formula_units_Z 4
_cell_length_a 16.961(6)
_cell_length_b 10.581(4)
_cell_length_c 8.803(3)
_cell_measurement_reflns_used 767
_cell_measurement_temperature 293(2)
_cell_measurement_theta_max 18
_cell_measurement_theta_min 5
_cell_volume 1529.1(9)
_computing_cell_refinement 'Kuma KM4CCD software 1998'
_computing_data_collection 'Kuma KM4CCD software 1998'
_computing_data_reduction 'Kuma KM4CCD software 1998'
_computing_molecular_graphics 'ORTEP-3 1997'
_computing_publication_material 'SHELXL-97 (Sheldrick, 1997)'
_computing_structure_refinement 'SHELXL-97 (Sheldrick, 1997)'
_computing_structure_solution 'SHELXS-97 (Sheldrick, 1990)'
_diffrn_ambient_temperature 293(2)
_diffrn_measured_fraction_theta_full 0.982
_diffrn_measured_fraction_theta_max 0.982
_diffrn_measurement_device 'Kuma KM4CCD diffractometer'
_diffrn_measurement_method '\w scans'
_diffrn_radiation_monochromator graphite
_diffrn_radiation_source 'fine-focus sealed tube'
_diffrn_radiation_type MoK\a
_diffrn_radiation_wavelength 0.71073
_diffrn_reflns_av_R_equivalents 0.0658
_diffrn_reflns_av_sigmaI/netI 0.0746
_diffrn_reflns_limit_h_max 17
_diffrn_reflns_limit_h_min -20
_diffrn_reflns_limit_k_max 13
_diffrn_reflns_limit_k_min -12
_diffrn_reflns_limit_l_max 10
_diffrn_reflns_limit_l_min -8
_diffrn_reflns_number 7414
_diffrn_reflns_theta_full 26.00
_diffrn_reflns_theta_max 26.00
_diffrn_reflns_theta_min 5.58
_exptl_absorpt_coefficient_mu 0.246
_exptl_absorpt_correction_T_max 0.9641
_exptl_absorpt_correction_T_min 0.8507
_exptl_absorpt_correction_type none
_exptl_crystal_colour Colourless
_exptl_crystal_density_diffrn 1.289
_exptl_crystal_density_method 'not measured'
_exptl_crystal_description Plate
_exptl_crystal_F_000 624
_exptl_crystal_size_max 0.68
_exptl_crystal_size_mid 0.42
_exptl_crystal_size_min 0.15
_refine_diff_density_max 0.147
_refine_diff_density_min -0.132
_refine_ls_extinction_method none
_refine_ls_goodness_of_fit_ref 1.200
_refine_ls_hydrogen_treatment mixed
_refine_ls_matrix_type full
_refine_ls_number_parameters 380
_refine_ls_number_reflns 2949
_refine_ls_number_restraints 248
_refine_ls_restrained_S_all 1.201
_refine_ls_R_factor_all 0.1650
_refine_ls_R_factor_gt 0.0931
_refine_ls_shift/su_max 0.002
_refine_ls_shift/su_mean 0.000
_refine_ls_structure_factor_coef Fsqd
_refine_ls_weighting_details 'w=1/[\s^2^(Fo^2^)+(0.0569P)^2^+0.7753P] where P=(Fo^2^+2Fc^2^)/3'
_refine_ls_weighting_scheme calc
_refine_ls_wR_factor_gt 0.1818
_refine_ls_wR_factor_ref 0.2209
_reflns_number_gt 1689
_reflns_number_total 2949
_reflns_threshold_expression >2sigma(I)
_cod_data_source_file bk0133.cif
_cod_data_source_block 50D
_cod_depositor_comments
;
The following automatic conversions were performed:
'_symmetry_cell_setting' value 'Monoclinic' changed to 'monoclinic'
according to '/home/saulius/struct/CIF-dictionaries/cif_core.dic'
dictionary named 'cif_core.dic' version 2.4.1 from 2010-06-29.

Automatic conversion script
Id: cif_fix_enum 1527 2010-12-29 10:47:43Z saulius 

The following automatic conversions were performed:

'_refine_ls_weighting_scheme' value 'calc
w=1/[\s^2^(Fo^2^)+(0.0569P)^2^+0.7753P] where P=(Fo^2^+2Fc^2^)/3' was
changed to 'calc'. New tag '_refine_ls_weighting_details' was
created. The value of the new tag was set to
'w=1/[\s^2^(Fo^2^)+(0.0569P)^2^+0.7753P] where P=(Fo^2^+2Fc^2^)/3'.

Automatic conversion script
Id: cif_fix_values 3143 2015-03-26 13:38:13Z robertas 
;
_cod_original_sg_symbol_H-M P21/c
_cod_database_code 2103942
_cod_database_fobs_code 2103942

loop_
_symmetry_equiv_pos_as_xyz
'x, y, z'
'x, -y+1/2, z+1/2'
'-x, -y, -z'
'-x, y-1/2, -z-1/2'

loop_
_atom_site_label
_atom_site_fract_x
_atom_site_fract_y
_atom_site_fract_z
_atom_site_U_iso_or_equiv
_atom_site_adp_type
_atom_site_calc_flag
_atom_site_refinement_flags
_atom_site_occupancy
_atom_site_disorder_assembly
_atom_site_disorder_group
_atom_site_type_symbol
O1M 0.9026(16) 0.234(3) 0.955(3) 0.082(5) Uani d PDU 0.496(6) A 1 O
C1M 0.9120(9) 0.1690(15) 0.8458(19) 0.056(4) Uani d PDU 0.496(6) A 1 C
C2M 0.8420(11) 0.117(3) 0.717(3) 0.056(3) Uani d PDU 0.496(6) A 1 C
H2M 0.8370 0.1712 0.6250 0.067 Uiso calc PR 0.496(6) A 1 H
C3M 0.8733(12) -0.011(2) 0.677(2) 0.059(4) Uani d PDU 0.496(6) A 1 C
H3M1 0.8473 -0.0356 0.5698 0.071 Uiso calc PR 0.496(6) A 1 H
H3M2 0.8638 -0.0766 0.7477 0.071 Uiso calc PR 0.496(6) A 1 H
C4M 0.9658(12) 0.013(2) 0.699(2) 0.058(4) Uani d PDU 0.496(6) A 1 C
H4M1 0.9963 -0.0649 0.7281 0.070 Uiso calc PR 0.496(6) A 1 H
H4M2 0.9763 0.0440 0.6022 0.070 Uiso calc PR 0.496(6) A 1 H
C5M 0.9904(4) 0.1104(7) 0.8282(8) 0.0531(19) Uani d PDU 0.496(6) A 1 C
C6M 0.7606(12) 0.121(5) 0.759(3) 0.073(4) Uani d PDU 0.496(6) A 1 C
H6M1 0.7585 0.0524 0.8316 0.087 Uiso calc PR 0.496(6) A 1 H
H6M2 0.7563 0.1998 0.8127 0.087 Uiso calc PR 0.496(6) A 1 H
C7M 0.6900(15) 0.110(3) 0.620(4) 0.064(3) Uani d PDU 0.496(6) A 1 C
C8M 0.6475(15) -0.002(3) 0.585(3) 0.077(4) Uani d PDU 0.496(6) A 1 C
H8M 0.6627 -0.0709 0.6518 0.093 Uiso calc PR 0.496(6) A 1 H
C9M 0.5834(14) -0.016(3) 0.454(2) 0.079(4) Uani d PDU 0.496(6) A 1 C
H9M 0.5554 -0.0920 0.4343 0.094 Uiso calc PR 0.496(6) A 1 H
C10M 0.561(2) 0.084(3) 0.352(4) 0.086(4) Uani d PDU 0.496(6) A 1 C
C11M 0.6018(14) 0.198(2) 0.386(3) 0.070(4) Uani d PDU 0.496(6) A 1 C
H11M 0.5869 0.2661 0.3186 0.084 Uiso calc PR 0.496(6) A 1 H
C12M 0.6643(15) 0.211(3) 0.520(3) 0.068(5) Uani d PDU 0.496(6) A 1 C
H12M 0.6898 0.2888 0.5432 0.082 Uiso calc PR 0.496(6) A 1 H
Cl1M 0.4845(8) 0.0680(17) 0.1819(13) 0.112(2) Uani d PDU 0.496(6) A 1 Cl
C13M 1.0618(4) 0.1555(7) 0.9060(8) 0.055(2) Uani d PDU 0.496(6) A 1 C
H13M 1.0590 0.2172 0.9798 0.066 Uiso calc PR 0.496(6) A 1 H
C14M 1.1439(5) 0.1249(8) 0.8958(10) 0.053(2) Uani d PDU 0.496(6) A 1 C
C15M 1.2074(8) 0.1885(13) 0.9937(17) 0.065(4) Uani d PDU 0.496(6) A 1 C
H15M 1.1966 0.2467 1.0650 0.078 Uiso calc PR 0.496(6) A 1 H
C16M 1.2867(9) 0.1675(16) 0.988(2) 0.080(4) Uani d PDU 0.496(6) A 1 C
H16M 1.3283 0.2114 1.0566 0.096 Uiso calc PR 0.496(6) A 1 H
C17M 1.3066(8) 0.0834(16) 0.884(2) 0.086(3) Uani d PDU 0.496(6) A 1 C
H17M 1.3604 0.0697 0.8814 0.104 Uiso calc PR 0.496(6) A 1 H
C18M 1.2429(11) 0.020(3) 0.782(3) 0.080(4) Uani d PDU 0.496(6) A 1 C
H18M 1.2536 -0.0366 0.7091 0.096 Uiso calc PR 0.496(6) A 1 H
C19M 1.1637(8) 0.0407(10) 0.7906(12) 0.063(2) Uani d PDU 0.496(6) A 1 C
H19M 1.1220 -0.0036 0.7227 0.075 Uiso calc PR 0.496(6) A 1 H
O1D 0.9143(17) 0.241(3) 0.958(4) 0.093(5) Uani d PDU 0.504(6) A 2 O
C1D 0.9041(9) 0.1444(14) 0.8790(19) 0.057(4) Uani d PDU 0.504(6) A 2 C
C2D 0.8346(12) 0.129(3) 0.732(3) 0.061(4) Uani d PDU 0.504(6) A 2 C
H2D 0.8360 0.2025 0.6646 0.074 Uiso calc PR 0.504(6) A 2 H
C3D 0.8595(13) 0.013(2) 0.650(2) 0.061(4) Uani d PDU 0.504(6) A 2 C
H3D1 0.8474 0.0261 0.5375 0.073 Uiso calc PR 0.504(6) A 2 H
H3D2 0.8311 -0.0617 0.6712 0.073 Uiso calc PR 0.504(6) A 2 H
C4D 0.9525(12) 0.000(2) 0.7210(18) 0.061(4) Uani d PDU 0.504(6) A 2 C
H4D1 0.9701 -0.0861 0.7136 0.073 Uiso calc PR 0.504(6) A 2 H
H4D2 0.9824 0.0553 0.6673 0.073 Uiso calc PR 0.504(6) A 2 H
C5D 0.9649(4) 0.0391(7) 0.8890(7) 0.0546(19) Uani d PDU 0.504(6) . 2 C
C6D 0.7509(13) 0.126(5) 0.765(3) 0.072(3) Uani d PDU 0.504(6) A 2 C
H6D1 0.7478 0.0546 0.8319 0.087 Uiso calc PR 0.504(6) A 2 H
H6D2 0.7433 0.2025 0.8206 0.087 Uiso calc PR 0.504(6) A 2 H
C7D 0.6841(16) 0.117(3) 0.618(3) 0.067(4) Uani d PDU 0.504(6) A 2 C
C8D 0.6576(16) 0.000(3) 0.554(3) 0.079(5) Uani d PDU 0.504(6) A 2 C
H8D 0.6818 -0.0724 0.6041 0.095 Uiso calc PR 0.504(6) A 2 H
C9D 0.5959(14) -0.011(2) 0.418(3) 0.081(5) Uani d PDU 0.504(6) A 2 C
H9D 0.5785 -0.0897 0.3760 0.097 Uiso calc PR 0.504(6) A 2 H
C10D 0.561(2) 0.098(3) 0.347(4) 0.087(4) Uani d PDU 0.504(6) A 2 C
C11D 0.5862(14) 0.216(2) 0.408(3) 0.073(5) Uani d PDU 0.504(6) A 2 C
H11D 0.5611 0.2890 0.3592 0.087 Uiso calc PR 0.504(6) A 2 H
C12D 0.6486(14) 0.224(3) 0.541(3) 0.065(4) Uani d PDU 0.504(6) A 2 C
H12D 0.6674 0.3029 0.5798 0.078 Uiso calc PR 0.504(6) A 2 H
Cl1D 0.4827(10) 0.095(2) 0.1795(18) 0.164(6) Uani d PDU 0.504(6) A 2 Cl
C13D 1.0478(4) 0.0706(6) 1.0003(7) 0.0501(19) Uani d PDU 0.504(6) . 2 C
H13D 1.0411 0.1501 1.0530 0.060 Uiso calc PR 0.504(6) A 2 H
C14D 1.1238(5) 0.0821(9) 0.9474(10) 0.061(2) Uani d PDU 0.504(6) A 2 C
C15D 1.1781(8) 0.1779(14) 1.0130(19) 0.074(4) Uani d PDU 0.504(6) A 2 C
H15D 1.1641 0.2346 1.0825 0.089 Uiso calc PR 0.504(6) A 2 H
C16D 1.2517(10) 0.1904(16) 0.9771(19) 0.084(5) Uani d PDU 0.504(6) A 2 C
H16D 1.2866 0.2555 1.0224 0.101 Uiso calc PR 0.504(6) A 2 H
C17D 1.2751(7) 0.1083(16) 0.875(2) 0.086(3) Uani d PDU 0.504(6) A 2 C
H17D 1.3261 0.1144 0.8543 0.103 Uiso calc PR 0.504(6) A 2 H
C18D 1.2195(11) 0.016(2) 0.805(3) 0.080(4) Uani d PDU 0.504(6) A 2 C
H18D 1.2324 -0.0376 0.7307 0.096 Uiso calc PR 0.504(6) A 2 H
C19D 1.1459(6) 0.0010(10) 0.8419(11) 0.063(2) Uani d PDU 0.504(6) A 2 C
H19D 1.1109 -0.0638 0.7959 0.076 Uiso calc PR 0.504(6) A 2 H

loop_
_atom_site_aniso_label
_atom_site_aniso_U_11
_atom_site_aniso_U_22
_atom_site_aniso_U_33
_atom_site_aniso_U_12
_atom_site_aniso_U_13
_atom_site_aniso_U_23
O1M 0.075(8) 0.083(8) 0.085(8) 0.010(7) 0.013(6) -0.030(7)
C1M 0.074(5) 0.060(7) 0.039(7) 0.008(5) 0.023(4) 0.005(5)
C2M 0.060(5) 0.066(7) 0.046(6) 0.011(5) 0.023(4) 0.004(5)
C3M 0.060(8) 0.060(8) 0.053(8) 0.011(6) 0.006(6) -0.001(6)
C4M 0.070(7) 0.067(6) 0.036(5) 0.001(5) 0.010(4) -0.005(5)
C5M 0.061(5) 0.056(4) 0.043(4) 0.007(4) 0.013(3) -0.002(3)
C6M 0.082(7) 0.083(7) 0.061(5) 0.004(7) 0.032(6) 0.006(5)
C7M 0.067(6) 0.065(6) 0.068(6) 0.004(6) 0.029(5) 0.000(5)
C8M 0.065(7) 0.080(6) 0.097(9) 0.009(5) 0.039(6) 0.010(6)
C9M 0.061(8) 0.095(6) 0.090(10) -0.015(5) 0.038(6) 0.003(6)
C10M 0.068(6) 0.108(8) 0.082(6) -0.014(7) 0.021(6) -0.005(6)
C11M 0.056(9) 0.095(8) 0.065(7) 0.021(6) 0.028(5) 0.003(6)
C12M 0.068(9) 0.075(7) 0.070(7) 0.002(7) 0.035(7) -0.008(5)
Cl1M 0.083(4) 0.156(5) 0.087(4) -0.016(3) 0.001(3) -0.016(3)
C13M 0.059(5) 0.056(4) 0.049(4) 0.004(4) 0.011(3) -0.005(3)
C14M 0.042(5) 0.056(5) 0.058(5) -0.001(4) 0.004(4) 0.000(4)
C15M 0.048(10) 0.067(6) 0.081(6) 0.000(7) 0.017(7) 0.001(5)
C16M 0.065(11) 0.074(8) 0.093(7) 0.004(7) 0.006(9) 0.021(6)
C17M 0.040(8) 0.114(8) 0.102(6) 0.028(6) 0.010(7) 0.041(6)
C18M 0.051(10) 0.115(7) 0.073(8) 0.026(8) 0.015(6) 0.015(6)
C19M 0.054(6) 0.077(7) 0.057(6) -0.004(5) 0.014(5) 0.003(5)
O1D 0.090(10) 0.101(9) 0.093(9) -0.003(7) 0.034(7) -0.041(7)
C1D 0.088(6) 0.049(6) 0.037(6) 0.004(5) 0.018(4) 0.013(5)
C2D 0.077(7) 0.063(6) 0.045(6) 0.010(5) 0.017(5) -0.003(5)
C3D 0.065(8) 0.063(9) 0.044(6) 0.007(6) -0.006(5) 0.006(5)
C4D 0.074(7) 0.063(6) 0.044(6) 0.011(6) 0.014(5) -0.004(5)
C5D 0.062(5) 0.057(5) 0.039(3) -0.003(4) 0.003(3) -0.001(3)
C6D 0.074(6) 0.081(6) 0.067(6) 0.008(6) 0.028(5) 0.002(5)
C7D 0.067(6) 0.069(6) 0.065(6) 0.004(6) 0.017(6) 0.004(6)
C8D 0.071(8) 0.077(6) 0.097(10) 0.015(6) 0.034(7) 0.011(7)
C9D 0.063(8) 0.090(6) 0.097(10) -0.012(6) 0.034(7) -0.007(7)
C10D 0.069(6) 0.109(8) 0.082(6) -0.012(7) 0.019(6) -0.007(6)
C11D 0.055(9) 0.100(8) 0.065(7) 0.025(6) 0.019(6) 0.005(6)
C12D 0.067(9) 0.068(6) 0.068(7) 0.009(6) 0.033(6) -0.003(5)
Cl1D 0.119(6) 0.215(12) 0.132(6) -0.029(6) -0.019(4) 0.002(5)
C13D 0.052(4) 0.050(4) 0.040(3) -0.002(3) -0.003(3) -0.003(3)
C14D 0.053(5) 0.064(6) 0.059(5) -0.008(4) 0.000(4) 0.008(4)
C15D 0.054(9) 0.073(6) 0.088(7) -0.006(6) 0.003(7) 0.018(5)
C16D 0.064(13) 0.080(9) 0.102(7) -0.007(10) 0.008(11) 0.022(6)
C17D 0.038(8) 0.122(9) 0.096(6) 0.016(7) 0.012(8) 0.057(6)
C18D 0.060(11) 0.113(7) 0.066(7) 0.025(9) 0.013(7) 0.022(6)
C19D 0.053(5) 0.080(6) 0.059(6) 0.005(5) 0.016(4) 0.014(4)

loop_
_atom_type_symbol
_atom_type_description
_atom_type_scat_dispersion_real
_atom_type_scat_dispersion_imag
_atom_type_scat_source
C C 0.0033 0.0016 'International Tables Vol C Tables 4.2.6.8 and 6.1.1.4'
H H 0.0000 0.0000 'International Tables Vol C Tables 4.2.6.8 and 6.1.1.4'
Cl Cl 0.1484 0.1585 'International Tables Vol C Tables 4.2.6.8 and 6.1.1.4'
O O 0.0106 0.0060 'International Tables Vol C Tables 4.2.6.8 and 6.1.1.4'

loop_
_geom_angle_atom_site_label_1
_geom_angle_atom_site_label_2
_geom_angle_atom_site_label_3
_geom_angle_site_symmetry_3
_geom_angle
O1M C1M C5M . 127.1(12)
O1M C1M C2M . 123.7(13)
C5M C1M C2M . 108.5(11)
C6M C2M C1M . 113.3(17)
C6M C2M C3M . 118(2)
C1M C2M C3M . 104.0(12)
C2M C3M C4M . 103.0(14)
C5M C4M C3M . 106.4(12)
C13M C5M C1M . 121.0(9)
C13M C5M C4M . 132.7(9)
C1M C5M C4M . 105.9(11)
C7M C6M C2M . 112.9(18)
C8M C7M C12M . 117.2(16)
C8M C7M C6M . 121.4(19)
C12M C7M C6M . 121.4(19)
C7M C8M C9M . 122.3(18)
C10M C9M C8M . 119.7(18)
C9M C10M C11M . 119.1(15)
C9M C10M Cl1M . 120.8(17)
C11M C10M Cl1M . 120.1(17)
C12M C11M C10M . 120.6(18)
C11M C12M C7M . 121.1(18)
C5M C13M C14M . 130.9(7)
C15M C14M C19M . 116.7(9)
C15M C14M C13M . 117.6(9)
C19M C14M C13M . 125.5(8)
C14M C15M C16M . 121.1(13)
C15M C16M C17M . 122.2(14)
C16M C17M C18M . 117.3(12)
C19M C18M C17M . 119.9(15)
C18M C19M C14M . 122.7(12)
O1D C1D C5D . 125.9(13)
O1D C1D C2D . 122.8(14)
C5D C1D C2D . 110.1(12)
C6D C2D C1D . 113.6(18)
C6D C2D C3D . 117(2)
C1D C2D C3D . 103.8(13)
C2D C3D C4D . 104.7(12)
C5D C4D C3D . 104.5(11)
C4D C5D C1D . 102.7(10)
C4D C5D C13D . 124.7(9)
C1D C5D C13D . 112.4(8)
C4D C5D C13D 3_757 113.8(11)
C1D C5D C13D 3_757 112.7(8)
C13D C5D C13D 3_757 90.6(5)
C7D C6D C2D . 112.1(19)
C8D C7D C12D . 118.4(15)
C8D C7D C6D . 120.8(19)
C12D C7D C6D . 120.8(19)
C7D C8D C9D . 121.8(17)
C10D C9D C8D . 117.8(17)
C9D C10D C11D . 121.7(15)
C9D C10D Cl1D . 121.6(17)
C11D C10D Cl1D . 116.6(17)
C12D C11D C10D . 118.9(17)
C11D C12D C7D . 121.3(17)
C14D C13D C5D . 123.1(6)
C14D C13D C5D 3_757 121.6(6)
C5D C13D C5D 3_757 89.4(5)
C19D C14D C15D . 117.8(10)
C19D C14D C13D . 124.4(8)
C15D C14D C13D . 117.8(9)
C16D C15D C14D . 121.4(15)
C15D C16D C17D . 121.2(15)
C16D C17D C18D . 117.3(12)
C19D C18D C17D . 121.9(14)
C18D C19D C14D . 120.3(12)

loop_
_geom_bond_atom_site_label_1
_geom_bond_atom_site_label_2
_geom_bond_site_symmetry_2
_geom_bond_distance
O1M C1M . 1.226(18)
C1M C5M . 1.509(13)
C1M C2M . 1.524(15)
C2M C6M . 1.518(15)
C2M C3M . 1.530(16)
C3M C4M . 1.554(16)
C4M C5M . 1.518(15)
C5M C13M . 1.321(9)
C6M C7M . 1.487(14)
C7M C8M . 1.379(15)
C7M C12M . 1.387(15)
C8M C9M . 1.380(15)
C9M C10M . 1.376(16)
C10M C11M . 1.382(16)
C10M Cl1M . 1.726(14)
C11M C12M . 1.378(15)
C13M C14M . 1.455(10)
C14M C15M . 1.374(13)
C14M C19M . 1.387(12)
C15M C16M . 1.378(14)
C16M C17M . 1.379(16)
C17M C18M . 1.389(16)
C18M C19M . 1.380(15)
O1D C1D . 1.224(18)
C1D C5D . 1.505(14)
C1D C2D . 1.525(15)
C2D C6D . 1.520(16)
C2D C3D . 1.534(15)
C3D C4D . 1.549(15)
C4D C5D . 1.497(13)
C5D C13D . 1.535(8)
C5D C13D 3_757 1.566(9)
C6D C7D . 1.494(15)
C7D C8D . 1.378(15)
C7D C12D . 1.381(15)
C8D C9D . 1.385(15)
C9D C10D . 1.376(16)
C10D C11D . 1.380(16)
C10D Cl1D . 1.717(14)
C11D C12D . 1.370(15)
C13D C14D . 1.481(10)
C13D C5D 3_757 1.566(9)
C14D C19D . 1.384(11)
C14D C15D . 1.394(14)
C15D C16D . 1.369(14)
C16D C17D . 1.377(15)
C17D C18D . 1.393(16)
C18D C19D . 1.375(13)
